data_7127727
loop_
_publ_author_name
'Yang, Xin-Xue'
'Yu, Wei-Dong'
'Yi, Xiao-Yi'
'Li, Lei-Jiao'
'Liu, Chao'

_publ_section_title
;
 Monocarboxylate-driven structural growth in Calix[n]arene-polyoxotitanate
 hybrid systems: utility in hydrogen production from water.
;
_journal_issue 90
_journal_name_full 'Chemical communications (Cambridge, England)'
_journal_page_first 14035
_journal_page_last 14038
_journal_paper_doi 10.1039/d0cc05336h
_journal_volume 56
_journal_year 2020
_chemical_formula_moiety 'C132 H168 N4 O26 Ti6, 2(C2 H3 N)'
_chemical_formula_sum 'C136 H174 N6 O26 Ti6'
_chemical_formula_weight 2596.20
_space_group_crystal_system monoclinic
_space_group_IT_number 14
_space_group_name_Hall '-P 2yn'
_space_group_name_H-M_alt 'P 1 21/n 1'
_atom_sites_solution_hydrogens geom
_atom_sites_solution_primary iterative
_audit_creation_date 2020-10-06
_audit_creation_method
;
Olex2 1.3
(compiled 2020.02.04 svn.rd84adfe8 for OlexSys, GUI svn.r6032)
;
_audit_update_record
;
2020-10-06 deposited with the CCDC.	2020-10-26 downloaded from the CCDC.
;
_cell_angle_alpha 90
_cell_angle_beta 106.320(7)
_cell_angle_gamma 90
_cell_formula_units_Z 2
_cell_length_a 18.742(2)
_cell_length_b 15.6878(19)
_cell_length_c 24.515(3)
_cell_measurement_reflns_used 9897
_cell_measurement_temperature 150
_cell_measurement_theta_max 26.244
_cell_measurement_theta_min 2.205
_cell_volume 6917.5(14)
_computing_cell_refinement 'SAINT v8.27A (Bruker, 2012)'
_computing_data_reduction 'SAINT v8.27A (Bruker, 2012)'
_computing_molecular_graphics 'Olex2 1.3 (Dolomanov et al., 2009)'
_computing_publication_material 'Olex2 1.3 (Dolomanov et al., 2009)'
_computing_structure_refinement 'SHELXL 2018/3 (Sheldrick, 2015)'
_computing_structure_solution 'olex2.solve 1.3 (Bourhis et al., 2015)'
_diffrn_ambient_temperature 150
_diffrn_detector 'Bruker APEX2 area detector'
_diffrn_detector_area_resol_mean 7.9
_diffrn_detector_type 'CCD area detector'
_diffrn_measured_fraction_theta_full 0.997
_diffrn_measured_fraction_theta_max 0.979
_diffrn_measurement_device 'three-circle diffractometer'
_diffrn_measurement_device_type 'Bruker APEX-II CCD'
_diffrn_measurement_method '\w and \f scans'
_diffrn_radiation_monochromator 'mirror optics'
_diffrn_radiation_probe x-ray
_diffrn_radiation_type MoK\a
_diffrn_radiation_wavelength 0.71073
_diffrn_reflns_av_R_equivalents 0.0390
_diffrn_reflns_av_unetI/netI 0.0527
_diffrn_reflns_Laue_measured_fraction_full 0.997
_diffrn_reflns_Laue_measured_fraction_max 0.979
_diffrn_reflns_limit_h_max 17
_diffrn_reflns_limit_h_min -23
_diffrn_reflns_limit_k_max 16
_diffrn_reflns_limit_k_min -19
_diffrn_reflns_limit_l_max 29
_diffrn_reflns_limit_l_min -30
_diffrn_reflns_number 42708
_diffrn_reflns_point_group_measured_fraction_full 0.997
_diffrn_reflns_point_group_measured_fraction_max 0.979
_diffrn_reflns_theta_full 25.242
_diffrn_reflns_theta_max 26.510
_diffrn_reflns_theta_min 1.560
_diffrn_source 'microfocus sealed X-ray tube'
_diffrn_source_current 30.0
_diffrn_source_power 1.5
_diffrn_source_type 'Incoatec I\ms'
_diffrn_source_voltage 50.0
_exptl_absorpt_coefficient_mu 0.399
_exptl_absorpt_correction_T_max 0.7454
_exptl_absorpt_correction_T_min 0.6118
_exptl_absorpt_correction_type multi-scan
_exptl_absorpt_process_details
;
SADABS-2012/1 (Bruker,2012) was used for absorption correction.
wR2(int) was 0.0943 before and 0.0486 after correction.
The Ratio of minimum to maximum transmission is 0.8208.
The \l/2 correction factor is 0.0015.
;
_exptl_crystal_colour 'clear reddish red'
_exptl_crystal_colour_lustre clear
_exptl_crystal_colour_modifier reddish
_exptl_crystal_colour_primary red
_exptl_crystal_density_diffrn 1.246
_exptl_crystal_description block
_exptl_crystal_F_000 2744
_exptl_crystal_size_max 0.6
_exptl_crystal_size_mid 0.4
_exptl_crystal_size_min 0.4
_refine_diff_density_max 0.424
_refine_diff_density_min -0.409
_refine_diff_density_rms 0.060
_refine_ls_extinction_method none
_refine_ls_goodness_of_fit_ref 1.035
_refine_ls_hydrogen_treatment constr
_refine_ls_matrix_type full
_refine_ls_number_parameters 918
_refine_ls_number_reflns 14055
_refine_ls_number_restraints 154
_refine_ls_restrained_S_all 1.051
_refine_ls_R_factor_all 0.1102
_refine_ls_R_factor_gt 0.0551
_refine_ls_shift/su_max 0.001
_refine_ls_shift/su_mean 0.000
_refine_ls_structure_factor_coef Fsqd
_refine_ls_weighting_details 'w=1/[\s^2^(Fo^2^)+(0.0797P)^2^+4.1049P] where P=(Fo^2^+2Fc^2^)/3'
_refine_ls_weighting_scheme calc
_refine_ls_wR_factor_gt 0.1394
_refine_ls_wR_factor_ref 0.1762
_reflns_Friedel_coverage 0.000
_reflns_number_gt 8359
_reflns_number_total 14055
_reflns_threshold_expression 'I > 2\s(I)'
_cod_data_source_file d0cc05336h2.cif
_cod_data_source_block Ti6-2
_cod_original_cell_volume 6917.6(15)
_cod_database_code 7127727
_shelx_shelxl_version_number 2018/3
_shelx_space_group_comment
;
The symmetry employed for this shelxl refinement is uniquely defined
by the following loop, which should always be used as a source of
symmetry information in preference to the above space-group names.
They are only intended as comments.
;
_shelx_estimated_absorpt_t_max 0.857
_shelx_estimated_absorpt_t_min 0.796
_olex2_refinement_description
;
1. Fixed Uiso
 At 1.2 times of:
  All C(H) groups, All C(H,H) groups
 At 1.5 times of:
  All C(H,H,H) groups
2. Restrained distances
 C13-C72 \\sim C13-C16 \\sim C13-C73 \\sim C13-C22 \\sim C13-C74 \\sim C13-C69
 with sigma of 0.01
 C21-C20 \\sim C21-C75 \\sim C75-C19 \\sim C21-C76 \\sim C21-C18 \\sim C21-C77
 with sigma of 0.01
 C14-C17 \\sim C14-C71 \\sim C14-C70 \\sim C14-C9 \\sim C14-C6 \\sim C14-C7
 with sigma of 0.01
 C8-C78 \\sim C8-C15 \\sim C8-C79
 with sigma of 0.01
 C1-C2 \\sim C1-C3 \\sim C1-C4 \\sim C1-C5
 with sigma of 0.01
3. Rigid bond restraints
 C1, C2
 with sigma for 1-2 distances of 0.01 and sigma for 1-3 distances of 0.02
 C1, C4
 with sigma for 1-2 distances of 0.001 and sigma for 1-3 distances of 0.002
 C13, C74
 with sigma for 1-2 distances of 0.001 and sigma for 1-3 distances of 0.002
4. Uiso/Uaniso restraints and constraints
C1 \\sim C4: within 2A with sigma of 0.001 and sigma for terminal atoms of
0.002 within 2A
C13 \\sim C74: within 2A with sigma of 0.001 and sigma for terminal atoms of
0.002 within 2A
Uanis(C3) \\sim Ueq, Uanis(C5) \\sim Ueq, Uanis(C18) \\sim Ueq, Uanis(C71)
\\sim Ueq, Uanis(C7) \\sim Ueq, Uanis(C20) \\sim Ueq, Uanis(C2) \\sim Ueq,
Uanis(C4) \\sim Ueq, Uanis(C19) \\sim Ueq, Uanis(C76) \\sim Ueq, Uanis(C75)
\\sim Ueq, Uanis(C72) \\sim Ueq, Uanis(C73) \\sim Ueq, Uanis(C12) \\sim Ueq:
with sigma of 0.01 and sigma for terminal atoms of 0.02
Uanis(C74) \\sim Ueq: with sigma of 0.01 and sigma for terminal atoms of 0.02
5. Others
 Sof(C19)=Sof(H19A)=Sof(H19B)=Sof(H19C)=Sof(C18)=Sof(H18A)=Sof(H18B)=Sof(H18C)=
 Sof(C20)=Sof(H20A)=Sof(H20B)=Sof(H20C)=1-FVAR(1)
 Sof(C76)=Sof(H76A)=Sof(H76B)=Sof(H76C)=Sof(C77)=Sof(H77A)=Sof(H77B)=Sof(H77C)=
 Sof(C75)=Sof(H75A)=Sof(H75B)=Sof(H75C)=FVAR(1)
 Sof(C9)=Sof(H9A)=Sof(H9B)=Sof(H9C)=Sof(C71)=Sof(H71A)=Sof(H71B)=Sof(H71C)=
 Sof(C7)=Sof(H7A)=Sof(H7B)=Sof(H7C)=1-FVAR(2)
 Sof(C6)=Sof(H6A)=Sof(H6B)=Sof(H6C)=Sof(C70)=Sof(H70A)=Sof(H70B)=Sof(H70C)=
 Sof(C17)=Sof(H17A)=Sof(H17B)=Sof(H17C)=FVAR(2)
 Sof(H1B)=Sof(C4)=Sof(H4A)=Sof(H4B)=Sof(H4C)=Sof(C2)=Sof(H2A)=Sof(H2B)=
 Sof(H2C)=1-FVAR(3)
 Sof(H1A)=Sof(C5)=Sof(H5A)=Sof(H5B)=Sof(H5C)=Sof(C3)=Sof(H3A)=Sof(H3B)=
 Sof(H3C)=FVAR(3)
 Sof(C73)=Sof(H73A)=Sof(H73B)=Sof(H73C)=Sof(C74)=Sof(H74A)=Sof(H74B)=Sof(H74C)=
 Sof(C72)=Sof(H72A)=Sof(H72B)=Sof(H72C)=1-FVAR(4)
 Sof(C22)=Sof(H22A)=Sof(H22B)=Sof(H22C)=Sof(C69)=Sof(H69A)=Sof(H69B)=Sof(H69C)=
 Sof(C16)=Sof(H16A)=Sof(H16B)=Sof(H16C)=FVAR(4)
6.a Ternary CH refined with riding coordinates:
 C1(H1A), C1(H1B), C12(H12), C29(H29)
6.b Secondary CH2 refined with riding coordinates:
 C38(H38A,H38B), C45(H45A,H45B), C52(H52A,H52B), C56(H56A,H56B)
6.c Aromatic/amide H refined with riding coordinates:
 C23(H23), C24(H24), C26(H26), C27(H27), C33(H33), C37(H37), C40(H40),
 C44(H44), C47(H47), C49(H49), C57(H57), C59(H59), C63(H63), C64(H64), C65(H65),
  C66(H66)
6.d Idealised Me refined as rotating group:
 C79(H79A,H79B,H79C), C78(H78A,H78B,H78C), C15(H15A,H15B,H15C), C10(H10A,H10B,
 H10C), C11(H11A,H11B,H11C), C28(H28A,H28B,H28C), C30(H30A,H30B,H30C), C31(H31A,
 H31B,H31C), C76(H76A,H76B,H76C), C77(H77A,H77B,H77C), C75(H75A,H75B,H75C),
 C19(H19A,H19B,H19C), C18(H18A,H18B,H18C), C20(H20A,H20B,H20C), C9(H9A,H9B,H9C),
  C71(H71A,H71B,H71C), C7(H7A,H7B,H7C), C6(H6A,H6B,H6C), C70(H70A,H70B,H70C),
 C17(H17A,H17B,H17C), C60(H60A,H60B,H60C), C5(H5A,H5B,H5C), C3(H3A,H3B,H3C),
 C4(H4A,H4B,H4C), C2(H2A,H2B,H2C), C22(H22A,H22B,H22C), C69(H69A,H69B,H69C),
 C16(H16A,H16B,H16C), C73(H73A,H73B,H73C), C74(H74A,H74B,H74C), C72(H72A,H72B,
 H72C)
;
_olex2_submission_special_instructions 'No special instructions were received'

loop_
_space_group_symop_operation_xyz
'x, y, z'
'-x+1/2, y+1/2, -z+1/2'
'-x, -y, -z'
'x-1/2, -y-1/2, z-1/2'

loop_
_atom_site_label
_atom_site_type_symbol
_atom_site_fract_x
_atom_site_fract_y
_atom_site_fract_z
_atom_site_U_iso_or_equiv
_atom_site_adp_type
_atom_site_occupancy
_atom_site_site_symmetry_order
_atom_site_calc_flag
_atom_site_refinement_flags_posn
_atom_site_refinement_flags_adp
_atom_site_refinement_flags_occupancy
_atom_site_disorder_assembly
_atom_site_disorder_group
Ti1 Ti 0.72895(3) 0.44653(4) 0.59693(2) 0.04133(16) Uani 1 1 d . . . . .
Ti2 Ti 0.72230(3) 0.51150(4) 0.47539(2) 0.04417(16) Uani 1 1 d . . . . .
Ti3 Ti 0.85426(4) 0.57596(4) 0.60925(3) 0.0574(2) Uani 1 1 d . . . . .
O00C O 0.66417(13) 0.60955(14) 0.50327(9) 0.0533(6) Uani 1 1 d . . . . .
O1 O 0.77159(12) 0.42748(14) 0.45172(9) 0.0508(6) Uani 1 1 d . . . . .
O2 O 0.78607(14) 0.60874(16) 0.46050(10) 0.0620(6) Uani 1 1 d . . . . .
O3 O 0.86725(19) 0.6452(2) 0.54253(12) 0.0967(11) Uani 1 1 d . . . . .
O4 O 0.94482(16) 0.5405(2) 0.63129(14) 0.1009(11) Uani 1 1 d . . . . .
O5 O 0.78645(11) 0.51237(13) 0.55426(8) 0.0437(5) Uani 1 1 d . . . . .
O6 O 0.8413(2) 0.6709(2) 0.64253(14) 0.1096(12) Uani 1 1 d . . . . .
O7 O 0.80641(12) 0.50405(14) 0.65706(8) 0.0477(5) Uani 1 1 d . . . . .
O007 O 0.66906(12) 0.56518(14) 0.59100(9) 0.0497(6) Uani 1 1 d . . . . .
O8 O 0.67063(11) 0.43304(13) 0.51575(8) 0.0440(5) Uani 1 1 d . . . . .
O9 O 0.78068(11) 0.34702(14) 0.59923(9) 0.0476(5) Uani 1 1 d . . . . .
O10 O 0.65751(11) 0.40567(14) 0.62611(8) 0.0445(5) Uani 1 1 d . . . . .
O11 O 0.35159(12) 0.48169(15) 0.59069(8) 0.0496(5) Uani 1 1 d . . . . .
N1 N 0.8982(4) 0.8801(4) 0.4182(4) 0.171(3) Uani 1 1 d . . . . .
N2 N 0.5122(2) 0.8266(3) 0.56798(18) 0.0915(12) Uani 1 1 d . . . . .
C79 C 0.7945(5) 0.0654(3) 0.3384(3) 0.147(3) Uani 1 1 d D . . . .
H79A H 0.740872 0.072141 0.332584 0.220 Uiso 1 1 calc R U . . .
H79B H 0.818679 0.052885 0.378464 0.220 Uiso 1 1 calc R U . . .
H79C H 0.803391 0.018446 0.314765 0.220 Uiso 1 1 calc R U . . .
C78 C 0.7924(4) 0.1595(4) 0.25798(19) 0.134(3) Uani 1 1 d D . . . .
H78A H 0.811895 0.212089 0.246085 0.201 Uiso 1 1 calc R U . . .
H78B H 0.738144 0.163488 0.249375 0.201 Uiso 1 1 calc R U . . .
H78C H 0.805446 0.110970 0.237499 0.201 Uiso 1 1 calc R U . . .
C15 C 0.9098(3) 0.1380(5) 0.3338(3) 0.161(3) Uani 1 1 d D . . . .
H15A H 0.920947 0.097340 0.306995 0.242 Uiso 1 1 calc R U . . .
H15B H 0.931028 0.117315 0.372748 0.242 Uiso 1 1 calc R U . . .
H15C H 0.931359 0.193587 0.329471 0.242 Uiso 1 1 calc R U . . .
C1 C 1.0124(4) 0.5007(6) 0.6349(4) 0.159(3) Uani 1 1 d D U . . .
H1A H 1.036438 0.496056 0.676680 0.191 Uiso 0.782(10) 1 calc R U P A 1
H1B H 0.990341 0.442835 0.635642 0.191 Uiso 0.218(10) 1 calc R U P A 2
C10 C 0.9005(5) 0.8033(5) 0.6585(5) 0.213(5) Uani 1 1 d . . . . .
H10A H 0.897932 0.825478 0.620575 0.320 Uiso 1 1 calc R U . . .
H10B H 0.945303 0.768281 0.672149 0.320 Uiso 1 1 calc R U . . .
H10C H 0.902431 0.850970 0.684664 0.320 Uiso 1 1 calc R U . . .
C11 C 0.7876(5) 0.7779(5) 0.6851(3) 0.166(3) Uani 1 1 d . . . . .
H11A H 0.807584 0.762912 0.725313 0.248 Uiso 1 1 calc R U . . .
H11B H 0.740308 0.748187 0.669194 0.248 Uiso 1 1 calc R U . . .
H11C H 0.779371 0.839633 0.681536 0.248 Uiso 1 1 calc R U . . .
C12 C 0.8380(5) 0.7539(4) 0.6556(4) 0.159(3) Uani 1 1 d . U . . .
H12 H 0.807903 0.773290 0.617149 0.191 Uiso 1 1 calc R U . . .
C21 C 0.7049(3) 0.0060(3) 0.52587(19) 0.0900(15) Uani 1 1 d D . . . .
C8 C 0.8260(3) 0.1468(3) 0.32185(17) 0.0919(15) Uani 1 1 d D . . . .
C14 C 0.5395(2) 0.6294(3) 0.79173(16) 0.0714(11) Uani 1 1 d D . . . .
C13 C 0.4482(2) 0.1701(3) 0.66789(16) 0.0739(11) Uani 1 1 d D U . . .
C23 C 0.8437(4) 0.8307(6) 0.3892(4) 0.173(4) Uani 1 1 d . . . . .
H23 H 0.817126 0.847576 0.351796 0.208 Uiso 1 1 calc R U . . .
C24 C 0.8230(3) 0.7544(4) 0.4107(3) 0.123(2) Uani 1 1 d . . . . .
H24 H 0.783809 0.720331 0.388194 0.148 Uiso 1 1 calc R U . . .
C25 C 0.8599(3) 0.7311(3) 0.4635(2) 0.0803(13) Uani 1 1 d . . . . .
C26 C 0.9179(4) 0.7820(4) 0.4938(3) 0.139(2) Uani 1 1 d . . . . .
H26 H 0.945174 0.767000 0.531392 0.167 Uiso 1 1 calc R U . . .
C27 C 0.9357(5) 0.8543(5) 0.4689(5) 0.169(3) Uani 1 1 d . . . . .
H27 H 0.977116 0.887085 0.489505 0.203 Uiso 1 1 calc R U . . .
C28 C 0.7542(3) 0.5185(4) 0.73623(18) 0.1025(17) Uani 1 1 d . . . . .
H28A H 0.725234 0.566815 0.716140 0.154 Uiso 1 1 calc R U . . .
H28B H 0.766830 0.528488 0.777311 0.154 Uiso 1 1 calc R U . . .
H28C H 0.724776 0.466199 0.726797 0.154 Uiso 1 1 calc R U . . .
C29 C 0.8245(2) 0.5096(3) 0.71850(14) 0.0673(11) Uani 1 1 d . . . . .
H29 H 0.854799 0.562265 0.730660 0.081 Uiso 1 1 calc R U . . .
C30 C 0.8712(3) 0.4353(3) 0.7436(2) 0.1088(18) Uani 1 1 d . . . . .
H30A H 0.841801 0.382924 0.734202 0.163 Uiso 1 1 calc R U . . .
H30B H 0.888747 0.441843 0.784949 0.163 Uiso 1 1 calc R U . . .
H30C H 0.914029 0.431994 0.728110 0.163 Uiso 1 1 calc R U . . .
C31 C 0.6117(2) 0.3762(3) 0.49335(15) 0.0718(12) Uani 1 1 d . . . . .
H31A H 0.625280 0.319311 0.509478 0.108 Uiso 1 1 calc R U . . .
H31B H 0.601520 0.373607 0.451931 0.108 Uiso 1 1 calc R U . . .
H31C H 0.567164 0.395972 0.503041 0.108 Uiso 1 1 calc R U . . .
C32 C 0.8091(2) 0.2229(3) 0.35566(16) 0.0669(10) Uani 1 1 d . . . . .
C33 C 0.8320(2) 0.2215(3) 0.41489(15) 0.0637(10) Uani 1 1 d . . . . .
H33 H 0.858177 0.172860 0.433417 0.076 Uiso 1 1 calc R U . . .
C34 C 0.81824(19) 0.2881(2) 0.44812(14) 0.0524(8) Uani 1 1 d . . . . .
C35 C 0.78180(17) 0.3603(2) 0.42027(13) 0.0470(8) Uani 1 1 d . . . . .
C36 C 0.75813(18) 0.3653(2) 0.36123(13) 0.0489(8) Uani 1 1 d . . . . .
C37 C 0.7720(2) 0.2954(2) 0.33057(14) 0.0598(9) Uani 1 1 d . . . . .
H37 H 0.754921 0.297587 0.290262 0.072 Uiso 1 1 calc R U . . .
C38 C 0.84140(18) 0.2828(2) 0.51228(13) 0.0526(8) Uani 1 1 d . . . . .
H38A H 0.845222 0.341447 0.527702 0.063 Uiso 1 1 calc R U . . .
H38B H 0.891638 0.257124 0.524767 0.063 Uiso 1 1 calc R U . . .
C39 C 0.79035(18) 0.2320(2) 0.53821(13) 0.0487(8) Uani 1 1 d . . . . .
C40 C 0.7703(2) 0.1486(2) 0.52083(15) 0.0606(10) Uani 1 1 d . . . . .
H40 H 0.785944 0.126135 0.490115 0.073 Uiso 1 1 calc R U . . .
C41 C 0.7286(2) 0.0969(2) 0.54601(16) 0.0629(10) Uani 1 1 d . . . . .
C42 C 0.72696(17) 0.2127(2) 0.61131(13) 0.0474(8) Uani 1 1 d . . . . .
C43 C 0.76575(17) 0.2644(2) 0.58243(13) 0.0449(8) Uani 1 1 d . . . . .
C44 C 0.7088(2) 0.1306(2) 0.59171(15) 0.0584(9) Uani 1 1 d . . . . .
H44 H 0.681455 0.095921 0.610502 0.070 Uiso 1 1 calc R U . . .
C45 C 0.70888(18) 0.2422(2) 0.66436(13) 0.0500(8) Uani 1 1 d . . . . .
H45A H 0.720532 0.195570 0.692671 0.060 Uiso 1 1 calc R U . . .
H45B H 0.741450 0.291052 0.680490 0.060 Uiso 1 1 calc R U . . .
C46 C 0.62925(17) 0.2687(2) 0.65549(12) 0.0449(8) Uani 1 1 d . . . . .
C47 C 0.5773(2) 0.2128(2) 0.66513(14) 0.0533(8) Uani 1 1 d . . . . .
H47 H 0.592723 0.156853 0.677886 0.064 Uiso 1 1 calc R U . . .
C48 C 0.50325(19) 0.2350(2) 0.65699(13) 0.0539(9) Uani 1 1 d . . . . .
C49 C 0.48384(19) 0.3179(2) 0.63992(13) 0.0525(8) Uani 1 1 d . . . . .
H49 H 0.433803 0.335140 0.634873 0.063 Uiso 1 1 calc R U . . .
C50 C 0.53347(18) 0.3773(2) 0.62979(12) 0.0456(8) Uani 1 1 d . . . . .
C51 C 0.60647(17) 0.3510(2) 0.63684(11) 0.0421(7) Uani 1 1 d . . . . .
C52 C 0.50841(19) 0.4667(2) 0.60960(13) 0.0510(8) Uani 1 1 d . . . . .
H52A H 0.551901 0.500142 0.606494 0.061 Uiso 1 1 calc R U . . .
H52B H 0.472567 0.463599 0.571321 0.061 Uiso 1 1 calc R U . . .
C53 C 0.47227(18) 0.5120(2) 0.64959(13) 0.0474(8) Uani 1 1 d . . . . .
C54 C 0.39535(17) 0.5164(2) 0.63914(12) 0.0438(7) Uani 1 1 d . . . . .
C55 C 0.36320(18) 0.5544(2) 0.67821(13) 0.0466(8) Uani 1 1 d . . . . .
C56 C 0.28039(18) 0.5558(2) 0.66856(13) 0.0492(8) Uani 1 1 d . . . . .
H56A H 0.269854 0.550726 0.705802 0.059 Uiso 1 1 calc R U . . .
H56B H 0.258731 0.505197 0.645710 0.059 Uiso 1 1 calc R U . . .
C57 C 0.41046(19) 0.5899(2) 0.72702(13) 0.0530(8) Uani 1 1 d . . . . .
H57 H 0.389323 0.615623 0.753941 0.064 Uiso 1 1 calc R U . . .
C58 C 0.4872(2) 0.5893(2) 0.73808(14) 0.0566(9) Uani 1 1 d . . . . .
C59 C 0.5160(2) 0.5496(2) 0.69880(14) 0.0559(9) Uani 1 1 d . . . . .
H59 H 0.568500 0.547904 0.705803 0.067 Uiso 1 1 calc R U . . .
C62 C 0.60085(19) 0.6892(2) 0.55597(13) 0.0504(8) Uani 1 1 d . . . . .
C63 C 0.5939(3) 0.7124(3) 0.60820(16) 0.0805(13) Uani 1 1 d . . . . .
H63 H 0.618587 0.681229 0.641345 0.097 Uiso 1 1 calc R U . . .
C64 C 0.5503(3) 0.7818(4) 0.6116(2) 0.1054(18) Uani 1 1 d . . . . .
H64 H 0.547724 0.798437 0.648252 0.126 Uiso 1 1 calc R U . . .
C65 C 0.5178(2) 0.8023(3) 0.51842(19) 0.0734(11) Uani 1 1 d . . . . .
H65 H 0.489282 0.832147 0.485832 0.088 Uiso 1 1 calc R U . . .
C66 C 0.5621(2) 0.7365(2) 0.51014(15) 0.0602(9) Uani 1 1 d . . . . .
H66 H 0.565835 0.723939 0.473125 0.072 Uiso 1 1 calc R U . . .
C67 C 0.64857(18) 0.6157(2) 0.54976(13) 0.0468(8) Uani 1 1 d . . . . .
C68 C 0.8365(2) 0.6548(3) 0.49056(17) 0.0643(10) Uani 1 1 d . . . . .
C76 C 0.7312(7) -0.0196(7) 0.4757(5) 0.131(5) Uani 0.641(11) 1 d D U P B 3
H76A H 0.712753 0.021395 0.444802 0.196 Uiso 0.641(11) 1 calc R U P B 3
H76B H 0.712303 -0.076547 0.462955 0.196 Uiso 0.641(11) 1 calc R U P B 3
H76C H 0.785665 -0.020211 0.486747 0.196 Uiso 0.641(11) 1 calc R U P B 3
C77 C 0.6196(4) 0.0019(5) 0.5056(5) 0.112(4) Uani 0.641(11) 1 d D . P B 3
H77A H 0.599455 0.013374 0.537746 0.167 Uiso 0.641(11) 1 calc R U P B 3
H77B H 0.603910 -0.054920 0.490322 0.167 Uiso 0.641(11) 1 calc R U P B 3
H77C H 0.600884 0.044750 0.475947 0.167 Uiso 0.641(11) 1 calc R U P B 3
C75 C 0.7329(10) -0.0549(7) 0.5745(5) 0.155(6) Uani 0.641(11) 1 d D U P B 3
H75A H 0.787369 -0.054697 0.586326 0.232 Uiso 0.641(11) 1 calc R U P B 3
H75B H 0.714947 -0.112526 0.562496 0.232 Uiso 0.641(11) 1 calc R U P B 3
H75C H 0.714563 -0.037327 0.606523 0.232 Uiso 0.641(11) 1 calc R U P B 3
C19 C 0.7829(12) -0.0413(9) 0.5270(10) 0.114(6) Uani 0.359(11) 1 d . U P B 4
H19A H 0.806354 -0.011461 0.501416 0.172 Uiso 0.359(11) 1 calc R U P B 4
H19B H 0.772834 -0.100502 0.514461 0.172 Uiso 0.359(11) 1 calc R U P B 4
H19C H 0.816250 -0.040257 0.565745 0.172 Uiso 0.359(11) 1 calc R U P B 4
C18 C 0.6630(18) 0.0118(13) 0.4639(5) 0.167(10) Uani 0.359(11) 1 d D U P B 4
H18A H 0.652147 0.071642 0.453436 0.251 Uiso 0.359(11) 1 calc R U P B 4
H18B H 0.616328 -0.020096 0.456897 0.251 Uiso 0.359(11) 1 calc R U P B 4
H18C H 0.693256 -0.012495 0.440989 0.251 Uiso 0.359(11) 1 calc R U P B 4
C20 C 0.6825(13) -0.0482(12) 0.5690(8) 0.114(7) Uani 0.359(11) 1 d D U P B 4
H20A H 0.715016 -0.035589 0.607070 0.171 Uiso 0.359(11) 1 calc R U P B 4
H20B H 0.687117 -0.108567 0.560315 0.171 Uiso 0.359(11) 1 calc R U P B 4
H20C H 0.630868 -0.035679 0.567790 0.171 Uiso 0.359(11) 1 calc R U P B 4
C9 C 0.5355(14) 0.5709(14) 0.8408(6) 0.102(11) Uani 0.210(10) 1 d D . P C 1
H9A H 0.484103 0.568314 0.842953 0.152 Uiso 0.210(10) 1 calc R U P C 1
H9B H 0.567664 0.593381 0.876564 0.152 Uiso 0.210(10) 1 calc R U P C 1
H9C H 0.552091 0.513547 0.834219 0.152 Uiso 0.210(10) 1 calc R U P C 1
C71 C 0.5107(17) 0.7161(12) 0.8032(14) 0.101(10) Uani 0.210(10) 1 d D U P C 1
H71A H 0.509848 0.754571 0.771486 0.152 Uiso 0.210(10) 1 calc R U P C 1
H71B H 0.543477 0.739625 0.838386 0.152 Uiso 0.210(10) 1 calc R U P C 1
H71C H 0.460336 0.710072 0.807010 0.152 Uiso 0.210(10) 1 calc R U P C 1
C7 C 0.6218(6) 0.612(2) 0.8001(14) 0.123(12) Uani 0.210(10) 1 d D U P C 1
H7A H 0.630021 0.550261 0.799622 0.184 Uiso 0.210(10) 1 calc R U P C 1
H7B H 0.650633 0.635330 0.836749 0.184 Uiso 0.210(10) 1 calc R U P C 1
H7C H 0.637688 0.638875 0.769423 0.184 Uiso 0.210(10) 1 calc R U P C 1
C6 C 0.5894(5) 0.5611(5) 0.8260(3) 0.113(3) Uani 0.790(10) 1 d D . P C 2
H6A H 0.559130 0.519084 0.839028 0.169 Uiso 0.790(10) 1 calc R U P C 2
H6B H 0.625005 0.587074 0.858867 0.169 Uiso 0.790(10) 1 calc R U P C 2
H6C H 0.616391 0.532725 0.802135 0.169 Uiso 0.790(10) 1 calc R U P C 2
C70 C 0.4976(4) 0.6737(7) 0.8280(3) 0.120(3) Uani 0.790(10) 1 d D . P C 2
H70A H 0.462867 0.715038 0.804747 0.179 Uiso 0.790(10) 1 calc R U P C 2
H70B H 0.532863 0.703334 0.859380 0.179 Uiso 0.790(10) 1 calc R U P C 2
H70C H 0.469879 0.631397 0.843269 0.179 Uiso 0.790(10) 1 calc R U P C 2
C17 C 0.5883(4) 0.6964(4) 0.7739(2) 0.102(3) Uani 0.790(10) 1 d D . P C 2
H17A H 0.616965 0.669227 0.750871 0.153 Uiso 0.790(10) 1 calc R U P C 2
H17B H 0.622363 0.721685 0.807878 0.153 Uiso 0.790(10) 1 calc R U P C 2
H17C H 0.556610 0.741075 0.751562 0.153 Uiso 0.790(10) 1 calc R U P C 2
N3 N 0.4184(6) 0.8743(7) 0.7174(5) 0.255(5) Uani 1 1 d . . . . .
C60 C 0.3740(4) 0.7905(6) 0.6253(3) 0.156(3) Uani 1 1 d . . . . .
H60A H 0.384949 0.822027 0.594111 0.234 Uiso 1 1 calc R U . . .
H60B H 0.320170 0.781666 0.616737 0.234 Uiso 1 1 calc R U . . .
H60C H 0.399180 0.735170 0.629773 0.234 Uiso 1 1 calc R U . . .
C61 C 0.3993(4) 0.8377(6) 0.6763(5) 0.150(3) Uani 1 1 d . . . . .
C5 C 1.0581(6) 0.5581(9) 0.6165(8) 0.249(8) Uani 0.782(10) 1 d D U P A 1
H5A H 1.110245 0.541770 0.632550 0.373 Uiso 0.782(10) 1 calc R U P A 1
H5B H 1.050343 0.615752 0.629085 0.373 Uiso 0.782(10) 1 calc R U P A 1
H5C H 1.045585 0.556868 0.574871 0.373 Uiso 0.782(10) 1 calc R U P A 1
C3 C 0.9995(8) 0.4154(7) 0.6171(7) 0.212(6) Uani 0.782(10) 1 d D U P A 1
H3A H 0.981173 0.413330 0.575524 0.318 Uiso 0.782(10) 1 calc R U P A 1
H3B H 0.962306 0.390427 0.633560 0.318 Uiso 0.782(10) 1 calc R U P A 1
H3C H 1.045955 0.383104 0.629790 0.318 Uiso 0.782(10) 1 calc R U P A 1
C4 C 1.0105(19) 0.492(3) 0.5768(7) 0.160(3) Uani 0.218(10) 1 d D U P A 2
H4A H 0.961627 0.470126 0.555204 0.240 Uiso 0.218(10) 1 calc R U P A 2
H4B H 1.049108 0.451544 0.573597 0.240 Uiso 0.218(10) 1 calc R U P A 2
H4C H 1.019282 0.547256 0.561612 0.240 Uiso 0.218(10) 1 calc R U P A 2
C2 C 1.0816(15) 0.474(3) 0.6695(15) 0.189(15) Uani 0.218(10) 1 d D U P A 2
H2A H 1.103456 0.519413 0.696499 0.283 Uiso 0.218(10) 1 calc R U P A 2
H2B H 1.114612 0.461401 0.645827 0.283 Uiso 0.218(10) 1 calc R U P A 2
H2C H 1.075155 0.422701 0.690360 0.283 Uiso 0.218(10) 1 calc R U P A 2
C22 C 0.3685(3) 0.1932(5) 0.6400(4) 0.094(2) Uani 0.848(15) 1 d D . P D 1
H22A H 0.356239 0.245940 0.656832 0.142 Uiso 0.848(15) 1 calc R U P D 1
H22B H 0.336069 0.147154 0.645702 0.142 Uiso 0.848(15) 1 calc R U P D 1
H22C H 0.361250 0.201792 0.599174 0.142 Uiso 0.848(15) 1 calc R U P D 1
C69 C 0.4623(6) 0.0834(4) 0.6444(5) 0.121(4) Uani 0.848(15) 1 d D . P D 1
H69A H 0.424375 0.042812 0.648423 0.181 Uiso 0.848(15) 1 calc R U P D 1
H69B H 0.511613 0.062695 0.665566 0.181 Uiso 0.848(15) 1 calc R U P D 1
H69C H 0.459923 0.089268 0.604123 0.181 Uiso 0.848(15) 1 calc R U P D 1
C16 C 0.4619(5) 0.1583(8) 0.7314(2) 0.139(5) Uani 0.848(15) 1 d D . P D 1
H16A H 0.453302 0.212465 0.748516 0.209 Uiso 0.848(15) 1 calc R U P D 1
H16B H 0.513379 0.140043 0.748361 0.209 Uiso 0.848(15) 1 calc R U P D 1
H16C H 0.427909 0.114963 0.738443 0.209 Uiso 0.848(15) 1 calc R U P D 1
C73 C 0.415(2) 0.216(2) 0.7100(16) 0.090(13) Uani 0.152(15) 1 d D U P D 2
H73A H 0.381723 0.261461 0.690147 0.135 Uiso 0.152(15) 1 calc R U P D 2
H73B H 0.455573 0.241776 0.740170 0.135 Uiso 0.152(15) 1 calc R U P D 2
H73C H 0.387691 0.175854 0.726659 0.135 Uiso 0.152(15) 1 calc R U P D 2
C74 C 0.3819(15) 0.179(3) 0.6152(11) 0.0742(17) Uani 0.152(15) 1 d D U P D 2
H74A H 0.340058 0.145702 0.620219 0.111 Uiso 0.152(15) 1 calc R U P D 2
H74B H 0.395651 0.158254 0.581832 0.111 Uiso 0.152(15) 1 calc R U P D 2
H74C H 0.367540 0.239263 0.609685 0.111 Uiso 0.152(15) 1 calc R U P D 2
C72 C 0.468(3) 0.0762(11) 0.673(2) 0.093(14) Uani 0.152(15) 1 d D U P D 2
H72A H 0.422921 0.042706 0.671086 0.140 Uiso 0.152(15) 1 calc R U P D 2
H72B H 0.505038 0.065537 0.709169 0.140 Uiso 0.152(15) 1 calc R U P D 2
H72C H 0.487667 0.059496 0.641530 0.140 Uiso 0.152(15) 1 calc R U P D 2

loop_
_atom_site_aniso_label
_atom_site_aniso_U_11
_atom_site_aniso_U_22
_atom_site_aniso_U_33
_atom_site_aniso_U_23
_atom_site_aniso_U_13
_atom_site_aniso_U_12
Ti1 0.0435(3) 0.0396(3) 0.0364(3) 0.0005(2) 0.0038(2) -0.0020(3)
Ti2 0.0485(3) 0.0435(4) 0.0370(3) 0.0017(2) 0.0062(2) 0.0013(3)
Ti3 0.0590(4) 0.0549(4) 0.0521(4) -0.0033(3) 0.0054(3) -0.0168(3)
O00C 0.0695(15) 0.0478(14) 0.0439(12) 0.0033(10) 0.0179(11) 0.0098(12)
O1 0.0532(13) 0.0522(15) 0.0444(11) -0.0002(10) 0.0093(10) 0.0064(11)
O2 0.0673(16) 0.0601(16) 0.0586(14) 0.0120(13) 0.0177(13) -0.0059(14)
O3 0.117(2) 0.098(2) 0.0677(18) 0.0071(17) 0.0142(17) -0.057(2)
O4 0.0513(17) 0.137(3) 0.107(2) 0.021(2) 0.0108(16) -0.0110(19)
O5 0.0461(12) 0.0409(12) 0.0404(10) 0.0013(9) 0.0061(9) -0.0053(10)
O6 0.188(4) 0.0514(19) 0.097(2) -0.0184(17) 0.053(2) -0.031(2)
O7 0.0510(12) 0.0471(14) 0.0381(10) -0.0021(10) 0.0011(9) -0.0053(10)
O007 0.0592(14) 0.0432(13) 0.0440(11) 0.0023(10) 0.0101(10) 0.0038(11)
O8 0.0453(12) 0.0448(13) 0.0362(10) 0.0014(9) 0.0020(9) -0.0063(10)
O9 0.0477(12) 0.0436(13) 0.0489(12) 0.0022(10) 0.0093(10) 0.0002(10)
O10 0.0465(12) 0.0438(13) 0.0409(11) 0.0020(9) 0.0085(9) 0.0007(10)
O11 0.0492(12) 0.0580(15) 0.0370(11) 0.0015(10) 0.0047(9) 0.0057(11)
N1 0.149(6) 0.130(5) 0.266(9) 0.096(6) 0.110(6) 0.010(5)
N2 0.107(3) 0.079(3) 0.095(3) 0.009(2) 0.039(2) 0.037(2)
C79 0.270(9) 0.065(4) 0.121(5) -0.019(3) 0.080(6) 0.007(5)
C78 0.238(8) 0.093(4) 0.075(3) -0.023(3) 0.052(4) 0.034(5)
C15 0.140(6) 0.193(8) 0.159(6) -0.046(5) 0.054(5) 0.074(5)
C1 0.103(5) 0.200(8) 0.175(7) -0.029(6) 0.040(5) 0.000(5)
C10 0.162(7) 0.093(5) 0.358(13) -0.006(7) 0.028(8) -0.058(5)
C11 0.209(8) 0.177(8) 0.122(5) -0.007(5) 0.065(6) 0.049(7)
C12 0.168(6) 0.096(5) 0.234(7) -0.052(5) 0.091(5) -0.025(4)
C21 0.123(4) 0.050(3) 0.084(3) -0.012(2) 0.008(3) -0.004(3)
C8 0.138(4) 0.073(3) 0.069(3) -0.008(2) 0.035(3) 0.027(3)
C14 0.066(3) 0.082(3) 0.056(2) -0.015(2) 0.0013(19) -0.009(2)
C13 0.071(3) 0.077(3) 0.073(2) -0.005(2) 0.019(2) -0.021(2)
C23 0.105(5) 0.188(8) 0.234(9) 0.137(7) 0.059(6) 0.013(5)
C24 0.083(3) 0.144(5) 0.148(5) 0.081(4) 0.042(3) 0.002(3)
C25 0.083(3) 0.066(3) 0.104(3) 0.020(3) 0.046(3) -0.003(2)
C26 0.172(6) 0.107(5) 0.143(5) 0.014(4) 0.054(5) -0.068(5)
C27 0.179(8) 0.121(6) 0.223(9) 0.036(6) 0.081(7) -0.064(6)
C28 0.116(4) 0.138(5) 0.059(3) -0.024(3) 0.034(3) -0.019(4)
C29 0.089(3) 0.060(2) 0.0399(17) -0.0039(17) -0.0028(18) -0.015(2)
C30 0.125(4) 0.104(4) 0.068(3) 0.019(3) -0.020(3) 0.010(3)
C31 0.067(2) 0.077(3) 0.056(2) 0.004(2) -0.0082(18) -0.029(2)
C32 0.082(3) 0.063(3) 0.058(2) -0.0056(19) 0.024(2) 0.011(2)
C33 0.074(2) 0.058(2) 0.061(2) 0.0055(19) 0.0224(19) 0.017(2)
C34 0.053(2) 0.052(2) 0.0513(18) 0.0011(16) 0.0135(15) 0.0065(17)
C35 0.0460(18) 0.050(2) 0.0454(17) 0.0000(15) 0.0128(14) 0.0022(16)
C36 0.0474(18) 0.057(2) 0.0432(16) 0.0024(15) 0.0143(14) 0.0055(16)
C37 0.069(2) 0.066(3) 0.0444(18) -0.0029(17) 0.0167(17) 0.007(2)
C38 0.0497(19) 0.055(2) 0.0485(18) 0.0018(16) 0.0063(15) 0.0120(17)
C39 0.0506(19) 0.048(2) 0.0412(16) 0.0041(15) 0.0027(14) 0.0077(16)
C40 0.077(3) 0.048(2) 0.0509(19) -0.0049(17) 0.0088(18) 0.007(2)
C41 0.075(3) 0.045(2) 0.060(2) -0.0023(18) 0.0037(19) -0.001(2)
C42 0.0482(18) 0.0405(19) 0.0475(17) 0.0055(15) 0.0036(14) 0.0073(15)
C43 0.0434(17) 0.0407(19) 0.0433(16) 0.0040(14) 0.0005(14) 0.0054(15)
C44 0.062(2) 0.046(2) 0.061(2) 0.0051(17) 0.0080(17) -0.0025(18)
C45 0.0523(19) 0.046(2) 0.0469(17) 0.0128(15) 0.0067(15) 0.0054(16)
C46 0.0494(18) 0.0433(19) 0.0400(16) 0.0044(14) 0.0092(14) 0.0021(15)
C47 0.063(2) 0.044(2) 0.0501(18) 0.0072(16) 0.0126(16) 0.0000(17)
C48 0.053(2) 0.060(2) 0.0454(18) -0.0019(16) 0.0090(15) -0.0076(18)
C49 0.0444(18) 0.063(2) 0.0475(18) 0.0012(17) 0.0084(15) 0.0002(17)
C50 0.0482(18) 0.049(2) 0.0363(15) 0.0025(14) 0.0066(13) 0.0042(16)
C51 0.0455(17) 0.0447(19) 0.0327(14) 0.0013(13) 0.0050(13) -0.0026(15)
C52 0.0479(18) 0.058(2) 0.0464(17) 0.0067(16) 0.0122(14) 0.0095(16)
C53 0.0474(18) 0.049(2) 0.0439(16) 0.0039(15) 0.0094(14) 0.0067(16)
C54 0.0480(18) 0.0472(19) 0.0339(14) 0.0073(14) 0.0075(13) 0.0071(15)
C55 0.0461(18) 0.052(2) 0.0410(16) 0.0048(15) 0.0103(14) 0.0048(16)
C56 0.0534(19) 0.056(2) 0.0402(16) 0.0032(15) 0.0171(14) -0.0008(17)
C57 0.060(2) 0.058(2) 0.0405(16) -0.0037(16) 0.0131(15) 0.0050(18)
C58 0.054(2) 0.063(2) 0.0467(18) -0.0033(17) 0.0039(16) -0.0027(18)
C59 0.0482(19) 0.061(2) 0.0547(19) 0.0028(18) 0.0092(16) 0.0031(17)
C62 0.061(2) 0.0413(19) 0.0470(17) -0.0015(15) 0.0126(15) 0.0032(17)
C63 0.103(3) 0.083(3) 0.053(2) 0.001(2) 0.019(2) 0.037(3)
C64 0.141(5) 0.101(4) 0.077(3) -0.005(3) 0.036(3) 0.048(4)
C65 0.076(3) 0.062(3) 0.081(3) 0.020(2) 0.020(2) 0.017(2)
C66 0.073(2) 0.049(2) 0.058(2) 0.0066(17) 0.0171(18) 0.0066(19)
C67 0.0504(19) 0.0402(19) 0.0455(18) 0.0009(15) 0.0063(15) -0.0014(15)
C68 0.072(3) 0.054(2) 0.071(3) 0.011(2) 0.027(2) -0.013(2)
C76 0.140(9) 0.087(7) 0.177(11) -0.074(7) 0.063(8) -0.037(6)
C77 0.106(7) 0.078(6) 0.143(9) -0.035(6) 0.023(6) -0.046(5)
C75 0.213(13) 0.051(6) 0.154(10) 0.000(6) -0.024(10) 0.005(9)
C19 0.161(14) 0.052(8) 0.141(13) -0.013(8) 0.058(11) -0.007(9)
C18 0.207(18) 0.122(14) 0.141(14) -0.064(12) -0.004(13) -0.030(14)
C20 0.151(15) 0.058(10) 0.150(14) -0.028(9) 0.072(12) -0.046(11)
C9 0.068(16) 0.12(2) 0.081(16) -0.049(16) -0.032(12) 0.018(15)
C71 0.118(17) 0.086(15) 0.085(16) -0.028(12) 0.004(13) -0.019(13)
C7 0.097(16) 0.14(2) 0.114(17) -0.039(15) 0.007(13) -0.033(14)
C6 0.114(7) 0.105(6) 0.081(5) 0.007(4) -0.036(5) -0.001(5)
C70 0.114(6) 0.155(9) 0.077(5) -0.054(6) 0.007(4) -0.018(6)
C17 0.113(5) 0.100(6) 0.076(4) -0.011(4) -0.002(3) -0.050(5)
N3 0.244(10) 0.236(11) 0.229(10) -0.061(8) -0.026(8) -0.017(8)
C60 0.106(5) 0.201(9) 0.164(7) 0.022(6) 0.042(5) -0.033(5)
C61 0.116(5) 0.144(7) 0.168(8) 0.012(6) 0.003(6) -0.022(5)
C5 0.122(8) 0.272(14) 0.385(17) -0.011(12) 0.126(10) -0.066(9)
C3 0.215(12) 0.152(10) 0.272(14) -0.041(10) 0.076(10) -0.003(9)
C4 0.104(5) 0.200(8) 0.175(7) -0.029(7) 0.040(5) 0.001(6)
C2 0.154(16) 0.22(2) 0.18(2) -0.004(17) 0.028(13) 0.028(17)
C22 0.060(3) 0.096(5) 0.126(6) 0.001(4) 0.023(3) -0.020(3)
C69 0.099(6) 0.069(5) 0.182(10) 0.015(5) 0.018(7) -0.029(4)
C16 0.132(7) 0.205(11) 0.074(4) 0.041(5) 0.020(4) -0.078(8)
C73 0.097(19) 0.10(2) 0.083(19) 0.009(14) 0.036(15) -0.039(14)
C74 0.070(3) 0.078(4) 0.074(3) -0.005(3) 0.018(2) -0.021(3)
C72 0.082(19) 0.074(18) 0.13(2) 0.060(15) 0.033(16) 0.016(14)

loop_
_atom_type_symbol
_atom_type_description
_atom_type_scat_dispersion_real
_atom_type_scat_dispersion_imag
_atom_type_scat_source
C C 0.0033 0.0016 'International Tables Vol C Tables 4.2.6.8 and 6.1.1.4'
N N 0.0061 0.0033 'International Tables Vol C Tables 4.2.6.8 and 6.1.1.4'
O O 0.0106 0.0060 'International Tables Vol C Tables 4.2.6.8 and 6.1.1.4'
Ti Ti 0.2776 0.4457 'International Tables Vol C Tables 4.2.6.8 and 6.1.1.4'
H H 0.0000 0.0000 'International Tables Vol C Tables 4.2.6.8 and 6.1.1.4'

loop_
_geom_angle_atom_site_label_1
_geom_angle_atom_site_label_2
_geom_angle_atom_site_label_3
_geom_angle
_geom_angle_site_symmetry_1
_geom_angle_site_symmetry_3
_geom_angle_publ_flag
Ti3 Ti1 Ti2 72.57(2) . . ?
O5 Ti1 Ti2 37.80(6) . . ?
O5 Ti1 Ti3 36.06(6) . . ?
O5 Ti1 O007 82.25(9) . . ?
O5 Ti1 O8 75.90(8) . . ?
O7 Ti1 Ti2 112.83(7) . . ?
O7 Ti1 Ti3 40.38(6) . . ?
O7 Ti1 O5 76.22(9) . . ?
O7 Ti1 O007 85.14(9) . . ?
O7 Ti1 O8 151.17(9) . . ?
O007 Ti1 Ti2 76.90(6) . . ?
O007 Ti1 Ti3 78.71(6) . . ?
O8 Ti1 Ti2 38.52(6) . . ?
O8 Ti1 Ti3 111.09(6) . . ?
O8 Ti1 O007 84.00(8) . . ?
O9 Ti1 Ti2 100.77(7) . . ?
O9 Ti1 Ti3 100.25(7) . . ?
O9 Ti1 O5 95.65(9) . . ?
O9 Ti1 O7 95.45(9) . . ?
O9 Ti1 O007 177.63(9) . . ?
O9 Ti1 O8 94.43(9) . . ?
O10 Ti1 Ti2 131.32(7) . . ?
O10 Ti1 Ti3 146.39(7) . . ?
O10 Ti1 O5 164.88(9) . . ?
O10 Ti1 O7 109.79(9) . . ?
O10 Ti1 O007 84.44(9) . . ?
O10 Ti1 O8 95.63(9) . . ?
O10 Ti1 O9 97.50(10) . . ?
O00C Ti2 Ti1 79.28(6) . . ?
O1 Ti2 Ti1 100.52(7) . . ?
O1 Ti2 O00C 179.71(11) . . ?
O1 Ti2 O2 96.37(11) . . ?
O1 Ti2 O5 95.43(9) . . ?
O1 Ti2 O8 94.19(10) . . ?
O1 Ti2 O11 95.03(10) . 3_666 ?
O2 Ti2 Ti1 123.30(7) . . ?
O2 Ti2 O00C 83.92(10) . . ?
O5 Ti2 Ti1 38.24(6) . . ?
O5 Ti2 O00C 84.55(9) . . ?
O5 Ti2 O2 86.76(9) . . ?
O5 Ti2 O8 76.38(8) . . ?
O8 Ti2 Ti1 38.57(5) . . ?
O8 Ti2 O00C 85.53(9) . . ?
O8 Ti2 O2 160.87(9) . . ?
O11 Ti2 Ti1 133.46(8) 3_666 . ?
O11 Ti2 O00C 84.96(9) 3_666 . ?
O11 Ti2 O2 97.77(10) 3_666 . ?
O11 Ti2 O5 168.07(10) 3_666 . ?
O11 Ti2 O8 97.14(9) 3_666 . ?
O3 Ti3 Ti1 122.54(9) . . ?
O4 Ti3 Ti1 118.61(13) . . ?
O4 Ti3 O3 95.43(16) . . ?
O4 Ti3 O5 117.80(15) . . ?
O4 Ti3 O6 112.5(2) . . ?
O4 Ti3 O7 101.40(13) . . ?
O5 Ti3 Ti1 38.98(6) . . ?
O5 Ti3 O3 85.16(11) . . ?
O5 Ti3 O7 78.22(9) . . ?
O6 Ti3 Ti1 114.14(14) . . ?
O6 Ti3 O3 89.08(15) . . ?
O6 Ti3 O5 129.70(16) . . ?
O6 Ti3 O7 93.59(13) . . ?
O7 Ti3 Ti1 39.48(6) . . ?
O7 Ti3 O3 160.43(11) . . ?
C67 O00C Ti2 128.5(2) . . ?
C35 O1 Ti2 157.6(2) . . ?
C68 O2 Ti2 135.4(2) . . ?
C68 O3 Ti3 139.3(3) . . ?
C1 O4 Ti3 164.4(5) . . ?
Ti2 O5 Ti1 103.96(9) . . ?
Ti3 O5 Ti1 104.96(10) . . ?
Ti3 O5 Ti2 144.99(12) . . ?
C12 O6 Ti3 163.1(5) . . ?
Ti1 O7 Ti3 100.14(9) . . ?
C29 O7 Ti1 135.3(2) . . ?
C29 O7 Ti3 124.0(2) . . ?
C67 O007 Ti1 129.3(2) . . ?
Ti2 O8 Ti1 102.91(9) . . ?
C31 O8 Ti1 127.4(2) . . ?
C31 O8 Ti2 129.5(2) . . ?
C43 O9 Ti1 137.62(19) . . ?
C51 O10 Ti1 159.9(2) . . ?
C54 O11 Ti2 151.9(2) . 3_666 ?
C27 N1 C23 117.2(7) . . ?
C65 N2 C64 115.8(4) . . ?
H79A C79 H79B 109.5 . . ?
H79A C79 H79C 109.5 . . ?
H79B C79 H79C 109.5 . . ?
C8 C79 H79A 109.5 . . ?
C8 C79 H79B 109.5 . . ?
C8 C79 H79C 109.5 . . ?
H78A C78 H78B 109.5 . . ?
H78A C78 H78C 109.5 . . ?
H78B C78 H78C 109.5 . . ?
C8 C78 H78A 109.5 . . ?
C8 C78 H78B 109.5 . . ?
C8 C78 H78C 109.5 . . ?
H15A C15 H15B 109.5 . . ?
H15A C15 H15C 109.5 . . ?
H15B C15 H15C 109.5 . . ?
C8 C15 H15A 109.5 . . ?
C8 C15 H15B 109.5 . . ?
C8 C15 H15C 109.5 . . ?
O4 C1 H1A 103.7 . . ?
O4 C1 H1B 92.0 . . ?
O4 C1 C5 108.6(8) . . ?
O4 C1 C3 109.4(8) . . ?
O4 C1 C4 102.4(16) . . ?
O4 C1 C2 148(2) . . ?
C5 C1 H1A 103.7 . . ?
C5 C1 C3 125.4(11) . . ?
C3 C1 H1A 103.7 . . ?
C4 C1 H1B 92.0 . . ?
C2 C1 H1B 92.0 . . ?
C2 C1 C4 110(2) . . ?
H10A C10 H10B 109.5 . . ?
H10A C10 H10C 109.5 . . ?
H10B C10 H10C 109.5 . . ?
C12 C10 H10A 109.5 . . ?
C12 C10 H10B 109.5 . . ?
C12 C10 H10C 109.5 . . ?
H11A C11 H11B 109.5 . . ?
H11A C11 H11C 109.5 . . ?
H11B C11 H11C 109.5 . . ?
C12 C11 H11A 109.5 . . ?
C12 C11 H11B 109.5 . . ?
C12 C11 H11C 109.5 . . ?
O6 C12 C10 117.1(7) . . ?
O6 C12 C11 118.0(7) . . ?
O6 C12 H12 97.0 . . ?
C10 C12 C11 120.5(8) . . ?
C10 C12 H12 97.0 . . ?
C11 C12 H12 97.0 . . ?
C41 C21 C77 108.8(4) . . ?
C41 C21 C19 103.9(7) . . ?
C76 C21 C41 112.3(5) . . ?
C76 C21 C77 106.0(6) . . ?
C76 C21 C75 111.0(9) . . ?
C75 C21 C41 109.3(6) . . ?
C75 C21 C77 109.2(8) . . ?
C18 C21 C41 106.9(8) . . ?
C18 C21 C19 104.8(14) . . ?
C18 C21 C20 125.0(15) . . ?
C20 C21 C41 114.3(9) . . ?
C20 C21 C19 99.0(11) . . ?
C79 C8 C78 107.8(5) . . ?
C79 C8 C15 109.4(5) . . ?
C79 C8 C32 110.9(4) . . ?
C78 C8 C32 111.3(4) . . ?
C15 C8 C78 108.4(5) . . ?
C15 C8 C32 108.9(4) . . ?
C9 C14 C58 105.4(8) . . ?
C71 C14 C58 110.6(11) . . ?
C71 C14 C9 107.1(16) . . ?
C71 C14 C7 122.4(18) . . ?
C7 C14 C58 114.8(11) . . ?
C7 C14 C9 93.3(18) . . ?
C6 C14 C58 109.3(4) . . ?
C6 C14 C17 108.6(5) . . ?
C70 C14 C58 112.3(4) . . ?
C70 C14 C6 110.0(6) . . ?
C70 C14 C17 107.6(6) . . ?
C17 C14 C58 108.9(3) . . ?
C48 C13 C69 109.3(5) . . ?
C48 C13 C73 102.8(11) . . ?
C22 C13 C48 113.2(4) . . ?
C22 C13 C69 107.4(5) . . ?
C22 C13 C16 110.9(5) . . ?
C16 C13 C48 109.4(4) . . ?
C16 C13 C69 106.4(6) . . ?
C74 C13 C48 102.6(14) . . ?
C74 C13 C73 98.1(19) . . ?
C72 C13 C48 120(2) . . ?
C72 C13 C73 123(2) . . ?
C72 C13 C74 106(3) . . ?
N1 C23 H23 118.3 . . ?
N1 C23 C24 123.5(8) . . ?
C24 C23 H23 118.3 . . ?
C23 C24 H24 120.8 . . ?
C25 C24 C23 118.3(7) . . ?
C25 C24 H24 120.8 . . ?
C24 C25 C26 118.4(5) . . ?
C24 C25 C68 121.0(5) . . ?
C26 C25 C68 120.6(5) . . ?
C25 C26 H26 120.3 . . ?
C27 C26 C25 119.4(7) . . ?
C27 C26 H26 120.3 . . ?
N1 C27 C26 123.1(8) . . ?
N1 C27 H27 118.5 . . ?
C26 C27 H27 118.5 . . ?
H28A C28 H28B 109.5 . . ?
H28A C28 H28C 109.5 . . ?
H28B C28 H28C 109.5 . . ?
C29 C28 H28A 109.5 . . ?
C29 C28 H28B 109.5 . . ?
C29 C28 H28C 109.5 . . ?
O7 C29 C28 109.7(3) . . ?
O7 C29 H29 107.8 . . ?
O7 C29 C30 108.8(3) . . ?
C28 C29 H29 107.8 . . ?
C30 C29 C28 114.6(4) . . ?
C30 C29 H29 107.8 . . ?
C29 C30 H30A 109.5 . . ?
C29 C30 H30B 109.5 . . ?
C29 C30 H30C 109.5 . . ?
H30A C30 H30B 109.5 . . ?
H30A C30 H30C 109.5 . . ?
H30B C30 H30C 109.5 . . ?
O8 C31 H31A 109.5 . . ?
O8 C31 H31B 109.5 . . ?
O8 C31 H31C 109.5 . . ?
H31A C31 H31B 109.5 . . ?
H31A C31 H31C 109.5 . . ?
H31B C31 H31C 109.5 . . ?
C33 C32 C8 119.9(4) . . ?
C37 C32 C8 123.6(3) . . ?
C37 C32 C33 116.5(3) . . ?
C32 C33 H33 118.6 . . ?
C32 C33 C34 122.9(4) . . ?
C34 C33 H33 118.6 . . ?
C33 C34 C35 117.9(3) . . ?
C33 C34 C38 121.3(3) . . ?
C35 C34 C38 120.8(3) . . ?
O1 C35 C34 118.8(3) . . ?
O1 C35 C36 119.7(3) . . ?
C36 C35 C34 121.5(3) . . ?
C35 C36 C37 117.6(3) . . ?
C35 C36 C56 121.1(3) . 3_666 ?
C37 C36 C56 121.3(3) . 3_666 ?
C32 C37 C36 123.6(3) . . ?
C32 C37 H37 118.2 . . ?
C36 C37 H37 118.2 . . ?
C34 C38 H38A 108.3 . . ?
C34 C38 H38B 108.3 . . ?
C34 C38 C39 115.8(3) . . ?
H38A C38 H38B 107.4 . . ?
C39 C38 H38A 108.3 . . ?
C39 C38 H38B 108.3 . . ?
C40 C39 C38 120.9(3) . . ?
C43 C39 C38 121.5(3) . . ?
C43 C39 C40 117.5(3) . . ?
C39 C40 H40 118.3 . . ?
C41 C40 C39 123.4(3) . . ?
C41 C40 H40 118.3 . . ?
C40 C41 C21 123.3(4) . . ?
C44 C41 C21 119.9(4) . . ?
C44 C41 C40 116.8(3) . . ?
C43 C42 C45 122.1(3) . . ?
C44 C42 C43 118.3(3) . . ?
C44 C42 C45 119.5(3) . . ?
O9 C43 C39 119.9(3) . . ?
O9 C43 C42 119.1(3) . . ?
C39 C43 C42 120.9(3) . . ?
C41 C44 C42 122.8(4) . . ?
C41 C44 H44 118.6 . . ?
C42 C44 H44 118.6 . . ?
C42 C45 H45A 108.6 . . ?
C42 C45 H45B 108.6 . . ?
H45A C45 H45B 107.6 . . ?
C46 C45 C42 114.5(3) . . ?
C46 C45 H45A 108.6 . . ?
C46 C45 H45B 108.6 . . ?
C47 C46 C45 121.3(3) . . ?
C47 C46 C51 118.5(3) . . ?
C51 C46 C45 120.1(3) . . ?
C46 C47 H47 118.6 . . ?
C46 C47 C48 122.8(3) . . ?
C48 C47 H47 118.6 . . ?
C47 C48 C13 120.3(3) . . ?
C49 C48 C13 123.2(3) . . ?
C49 C48 C47 116.5(3) . . ?
C48 C49 H49 118.2 . . ?
C48 C49 C50 123.6(3) . . ?
C50 C49 H49 118.2 . . ?
C49 C50 C51 117.7(3) . . ?
C49 C50 C52 121.2(3) . . ?
C51 C50 C52 121.1(3) . . ?
O10 C51 C46 118.6(3) . . ?
O10 C51 C50 120.6(3) . . ?
C50 C51 C46 120.9(3) . . ?
C50 C52 H52A 109.2 . . ?
C50 C52 H52B 109.2 . . ?
H52A C52 H52B 107.9 . . ?
C53 C52 C50 112.1(3) . . ?
C53 C52 H52A 109.2 . . ?
C53 C52 H52B 109.2 . . ?
C54 C53 C52 122.1(3) . . ?
C59 C53 C52 120.0(3) . . ?
C59 C53 C54 117.9(3) . . ?
O11 C54 C53 118.8(3) . . ?
O11 C54 C55 120.0(3) . . ?
C53 C54 C55 121.2(3) . . ?
C54 C55 C56 121.5(3) . . ?
C57 C55 C54 117.8(3) . . ?
C57 C55 C56 120.7(3) . . ?
C36 C56 H56A 108.6 3_666 . ?
C36 C56 H56B 108.6 3_666 . ?
C55 C56 C36 114.8(3) . 3_666 ?
C55 C56 H56A 108.6 . . ?
C55 C56 H56B 108.6 . . ?
H56A C56 H56B 107.5 . . ?
C55 C57 H57 118.6 . . ?
C58 C57 C55 122.7(3) . . ?
C58 C57 H57 118.6 . . ?
C57 C58 C14 122.7(3) . . ?
C59 C58 C14 120.2(3) . . ?
C59 C58 C57 117.1(3) . . ?
C53 C59 H59 118.4 . . ?
C58 C59 C53 123.3(3) . . ?
C58 C59 H59 118.4 . . ?
C63 C62 C66 116.9(3) . . ?
C63 C62 C67 121.2(3) . . ?
C66 C62 C67 121.9(3) . . ?
C62 C63 H63 120.7 . . ?
C62 C63 C64 118.7(4) . . ?
C64 C63 H63 120.7 . . ?
N2 C64 C63 124.8(4) . . ?
N2 C64 H64 117.6 . . ?
C63 C64 H64 117.6 . . ?
N2 C65 H65 117.8 . . ?
N2 C65 C66 124.5(4) . . ?
C66 C65 H65 117.8 . . ?
C62 C66 C65 119.2(4) . . ?
C62 C66 H66 120.4 . . ?
C65 C66 H66 120.4 . . ?
O00C C67 C62 116.8(3) . . ?
O007 C67 O00C 125.8(3) . . ?
O007 C67 C62 117.5(3) . . ?
O2 C68 C25 118.0(4) . . ?
O3 C68 O2 125.8(3) . . ?
O3 C68 C25 116.2(4) . . ?
C21 C76 H76A 109.5 . . ?
C21 C76 H76B 109.5 . . ?
C21 C76 H76C 109.5 . . ?
H76A C76 H76B 109.5 . . ?
H76A C76 H76C 109.5 . . ?
H76B C76 H76C 109.5 . . ?
C21 C77 H77A 109.5 . . ?
C21 C77 H77B 109.5 . . ?
C21 C77 H77C 109.5 . . ?
H77A C77 H77B 109.5 . . ?
H77A C77 H77C 109.5 . . ?
H77B C77 H77C 109.5 . . ?
C21 C75 H75A 109.5 . . ?
C21 C75 H75B 109.5 . . ?
C21 C75 H75C 109.5 . . ?
H75A C75 H75B 109.5 . . ?
H75A C75 H75C 109.5 . . ?
H75B C75 H75C 109.5 . . ?
C21 C19 H19A 109.5 . . ?
C21 C19 H19B 109.5 . . ?
C21 C19 H19C 109.5 . . ?
H19A C19 H19B 109.5 . . ?
H19A C19 H19C 109.5 . . ?
H19B C19 H19C 109.5 . . ?
C21 C18 H18A 109.5 . . ?
C21 C18 H18B 109.5 . . ?
C21 C18 H18C 109.5 . . ?
H18A C18 H18B 109.5 . . ?
H18A C18 H18C 109.5 . . ?
H18B C18 H18C 109.5 . . ?
C21 C20 H20A 109.5 . . ?
C21 C20 H20B 109.5 . . ?
C21 C20 H20C 109.5 . . ?
H20A C20 H20B 109.5 . . ?
H20A C20 H20C 109.5 . . ?
H20B C20 H20C 109.5 . . ?
C14 C9 H9A 109.5 . . ?
C14 C9 H9B 109.5 . . ?
C14 C9 H9C 109.5 . . ?
H9A C9 H9B 109.5 . . ?
H9A C9 H9C 109.5 . . ?
H9B C9 H9C 109.5 . . ?
C14 C71 H71A 109.5 . . ?
C14 C71 H71B 109.5 . . ?
C14 C71 H71C 109.5 . . ?
H71A C71 H71B 109.5 . . ?
H71A C71 H71C 109.5 . . ?
H71B C71 H71C 109.5 . . ?
C14 C7 H7A 109.5 . . ?
C14 C7 H7B 109.5 . . ?
C14 C7 H7C 109.5 . . ?
H7A C7 H7B 109.5 . . ?
H7A C7 H7C 109.5 . . ?
H7B C7 H7C 109.5 . . ?
C14 C6 H6A 109.5 . . ?
C14 C6 H6B 109.5 . . ?
C14 C6 H6C 109.5 . . ?
H6A C6 H6B 109.5 . . ?
H6A C6 H6C 109.5 . . ?
H6B C6 H6C 109.5 . . ?
C14 C70 H70A 109.5 . . ?
C14 C70 H70B 109.5 . . ?
C14 C70 H70C 109.5 . . ?
H70A C70 H70B 109.5 . . ?
H70A C70 H70C 109.5 . . ?
H70B C70 H70C 109.5 . . ?
C14 C17 H17A 109.5 . . ?
C14 C17 H17B 109.5 . . ?
C14 C17 H17C 109.5 . . ?
H17A C17 H17B 109.5 . . ?
H17A C17 H17C 109.5 . . ?
H17B C17 H17C 109.5 . . ?
H60A C60 H60B 109.5 . . ?
H60A C60 H60C 109.5 . . ?
H60B C60 H60C 109.5 . . ?
C61 C60 H60A 109.5 . . ?
C61 C60 H60B 109.5 . . ?
C61 C60 H60C 109.5 . . ?
N3 C61 C60 178.5(12) . . ?
C1 C5 H5A 109.5 . . ?
C1 C5 H5B 109.5 . . ?
C1 C5 H5C 109.5 . . ?
H5A C5 H5B 109.5 . . ?
H5A C5 H5C 109.5 . . ?
H5B C5 H5C 109.5 . . ?
C1 C3 H3A 109.5 . . ?
C1 C3 H3B 109.5 . . ?
C1 C3 H3C 109.5 . . ?
H3A C3 H3B 109.5 . . ?
H3A C3 H3C 109.5 . . ?
H3B C3 H3C 109.5 . . ?
C1 C4 H4A 109.5 . . ?
C1 C4 H4B 109.5 . . ?
C1 C4 H4C 109.5 . . ?
H4A C4 H4B 109.5 . . ?
H4A C4 H4C 109.5 . . ?
H4B C4 H4C 109.5 . . ?
C1 C2 H2A 109.5 . . ?
C1 C2 H2B 109.5 . . ?
C1 C2 H2C 109.5 . . ?
H2A C2 H2B 109.5 . . ?
H2A C2 H2C 109.5 . . ?
H2B C2 H2C 109.5 . . ?
C13 C22 H22A 109.5 . . ?
C13 C22 H22B 109.5 . . ?
C13 C22 H22C 109.5 . . ?
H22A C22 H22B 109.5 . . ?
H22A C22 H22C 109.5 . . ?
H22B C22 H22C 109.5 . . ?
C13 C69 H69A 109.5 . . ?
C13 C69 H69B 109.5 . . ?
C13 C69 H69C 109.5 . . ?
H69A C69 H69B 109.5 . . ?
H69A C69 H69C 109.5 . . ?
H69B C69 H69C 109.5 . . ?
C13 C16 H16A 109.5 . . ?
C13 C16 H16B 109.5 . . ?
C13 C16 H16C 109.5 . . ?
H16A C16 H16B 109.5 . . ?
H16A C16 H16C 109.5 . . ?
H16B C16 H16C 109.5 . . ?
C13 C73 H73A 109.5 . . ?
C13 C73 H73B 109.5 . . ?
C13 C73 H73C 109.5 . . ?
H73A C73 H73B 109.5 . . ?
H73A C73 H73C 109.5 . . ?
H73B C73 H73C 109.5 . . ?
C13 C74 H74A 109.5 . . ?
C13 C74 H74B 109.5 . . ?
C13 C74 H74C 109.5 . . ?
H74A C74 H74B 109.5 . . ?
H74A C74 H74C 109.5 . . ?
H74B C74 H74C 109.5 . . ?
C13 C72 H72A 109.5 . . ?
C13 C72 H72B 109.5 . . ?
C13 C72 H72C 109.5 . . ?
H72A C72 H72B 109.5 . . ?
H72A C72 H72C 109.5 . . ?
H72B C72 H72C 109.5 . . ?

loop_
_geom_bond_atom_site_label_1
_geom_bond_atom_site_label_2
_geom_bond_distance
_geom_bond_site_symmetry_2
_geom_bond_publ_flag
Ti1 Ti2 3.1183(8) . ?
Ti1 Ti3 3.0546(9) . ?
Ti1 O5 1.989(2) . ?
Ti1 O7 1.973(2) . ?
Ti1 O007 2.157(2) . ?
Ti1 O8 1.9944(19) . ?
Ti1 O9 1.830(2) . ?
Ti1 O10 1.804(2) . ?
Ti2 O00C 2.107(2) . ?
Ti2 O1 1.797(2) . ?
Ti2 O2 2.033(3) . ?
Ti2 O5 1.969(2) . ?
Ti2 O8 1.993(2) . ?
Ti2 O11 1.815(2) 3_666 ?
Ti3 O3 2.034(3) . ?
Ti3 O4 1.722(3) . ?
Ti3 O5 1.861(2) . ?
Ti3 O6 1.747(3) . ?
Ti3 O7 2.010(2) . ?
O00C C67 1.257(4) . ?
O1 C35 1.351(4) . ?
O2 C68 1.252(4) . ?
O3 C68 1.251(5) . ?
O4 C1 1.393(8) . ?
O6 C12 1.347(7) . ?
O7 C29 1.450(4) . ?
O007 C67 1.257(4) . ?
O8 C31 1.406(4) . ?
O9 C43 1.364(4) . ?
O10 C51 1.364(4) . ?
O11 C54 1.354(4) . ?
N1 C23 1.320(11) . ?
N1 C27 1.308(10) . ?
N2 C64 1.311(6) . ?
N2 C65 1.305(5) . ?
C79 H79A 0.9800 . ?
C79 H79B 0.9800 . ?
C79 H79C 0.9800 . ?
C79 C8 1.509(6) . ?
C78 H78A 0.9800 . ?
C78 H78B 0.9800 . ?
C78 H78C 0.9800 . ?
C78 C8 1.528(5) . ?
C15 H15A 0.9800 . ?
C15 H15B 0.9800 . ?
C15 H15C 0.9800 . ?
C15 C8 1.520(6) . ?
C1 H1A 1.0000 . ?
C1 H1B 1.0000 . ?
C1 C5 1.401(9) . ?
C1 C3 1.407(9) . ?
C1 C4 1.420(11) . ?
C1 C2 1.399(11) . ?
C10 H10A 0.9800 . ?
C10 H10B 0.9800 . ?
C10 H10C 0.9800 . ?
C10 C12 1.391(9) . ?
C11 H11A 0.9800 . ?
C11 H11B 0.9800 . ?
C11 H11C 0.9800 . ?
C11 C12 1.394(9) . ?
C12 H12 1.0000 . ?
C21 C41 1.534(5) . ?
C21 C76 1.501(7) . ?
C21 C77 1.538(7) . ?
C21 C75 1.503(7) . ?
C21 C19 1.631(19) . ?
C21 C18 1.504(8) . ?
C21 C20 1.506(8) . ?
C8 C32 1.537(6) . ?
C14 C58 1.537(5) . ?
C14 C9 1.532(9) . ?
C14 C71 1.518(8) . ?
C14 C7 1.522(9) . ?
C14 C6 1.512(6) . ?
C14 C70 1.510(6) . ?
C14 C17 1.535(6) . ?
C13 C48 1.526(5) . ?
C13 C22 1.502(5) . ?
C13 C69 1.527(6) . ?
C13 C16 1.517(5) . ?
C13 C73 1.526(9) . ?
C13 C74 1.526(9) . ?
C13 C72 1.514(9) . ?
C23 H23 0.9500 . ?
C23 C24 1.405(9) . ?
C24 H24 0.9500 . ?
C24 C25 1.337(7) . ?
C25 C26 1.385(7) . ?
C25 C68 1.491(5) . ?
C26 H26 0.9500 . ?
C26 C27 1.372(9) . ?
C27 H27 0.9500 . ?
C28 H28A 0.9800 . ?
C28 H28B 0.9800 . ?
C28 H28C 0.9800 . ?
C28 C29 1.506(6) . ?
C29 H29 1.0000 . ?
C29 C30 1.483(6) . ?
C30 H30A 0.9800 . ?
C30 H30B 0.9800 . ?
C30 H30C 0.9800 . ?
C31 H31A 0.9800 . ?
C31 H31B 0.9800 . ?
C31 H31C 0.9800 . ?
C32 C33 1.394(5) . ?
C32 C37 1.383(5) . ?
C33 H33 0.9500 . ?
C33 C34 1.394(5) . ?
C34 C35 1.397(5) . ?
C34 C38 1.512(4) . ?
C35 C36 1.392(4) . ?
C36 C37 1.394(5) . ?
C36 C56 1.514(5) 3_666 ?
C37 H37 0.9500 . ?
C38 H38A 0.9900 . ?
C38 H38B 0.9900 . ?
C38 C39 1.515(5) . ?
C39 C40 1.395(5) . ?
C39 C43 1.388(5) . ?
C40 H40 0.9500 . ?
C40 C41 1.386(5) . ?
C41 C44 1.381(5) . ?
C42 C43 1.406(5) . ?
C42 C44 1.384(5) . ?
C42 C45 1.506(5) . ?
C44 H44 0.9500 . ?
C45 H45A 0.9900 . ?
C45 H45B 0.9900 . ?
C45 C46 1.505(4) . ?
C46 C47 1.379(5) . ?
C46 C51 1.397(4) . ?
C47 H47 0.9500 . ?
C47 C48 1.389(5) . ?
C48 C49 1.384(5) . ?
C49 H49 0.9500 . ?
C49 C50 1.387(5) . ?
C50 C51 1.392(4) . ?
C50 C52 1.518(5) . ?
C52 H52A 0.9900 . ?
C52 H52B 0.9900 . ?
C52 C53 1.516(4) . ?
C53 C54 1.393(4) . ?
C53 C59 1.385(4) . ?
C54 C55 1.400(4) . ?
C55 C56 1.503(4) . ?
C55 C57 1.390(4) . ?
C56 H56A 0.9900 . ?
C56 H56B 0.9900 . ?
C57 H57 0.9500 . ?
C57 C58 1.388(5) . ?
C58 C59 1.378(5) . ?
C59 H59 0.9500 . ?
C62 C63 1.372(5) . ?
C62 C66 1.372(5) . ?
C62 C67 1.493(5) . ?
C63 H63 0.9500 . ?
C63 C64 1.377(6) . ?
C64 H64 0.9500 . ?
C65 H65 0.9500 . ?
C65 C66 1.376(5) . ?
C66 H66 0.9500 . ?
C76 H76A 0.9800 . ?
C76 H76B 0.9800 . ?
C76 H76C 0.9800 . ?
C77 H77A 0.9800 . ?
C77 H77B 0.9800 . ?
C77 H77C 0.9800 . ?
C75 H75A 0.9800 . ?
C75 H75B 0.9800 . ?
C75 H75C 0.9800 . ?
C19 H19A 0.9800 . ?
C19 H19B 0.9800 . ?
C19 H19C 0.9800 . ?
C18 H18A 0.9800 . ?
C18 H18B 0.9800 . ?
C18 H18C 0.9800 . ?
C20 H20A 0.9800 . ?
C20 H20B 0.9800 . ?
C20 H20C 0.9800 . ?
C9 H9A 0.9800 . ?
C9 H9B 0.9800 . ?
C9 H9C 0.9800 . ?
C71 H71A 0.9800 . ?
C71 H71B 0.9800 . ?
C71 H71C 0.9800 . ?
C7 H7A 0.9800 . ?
C7 H7B 0.9800 . ?
C7 H7C 0.9800 . ?
C6 H6A 0.9800 . ?
C6 H6B 0.9800 . ?
C6 H6C 0.9800 . ?
C70 H70A 0.9800 . ?
C70 H70B 0.9800 . ?
C70 H70C 0.9800 . ?
C17 H17A 0.9800 . ?
C17 H17B 0.9800 . ?
C17 H17C 0.9800 . ?
N3 C61 1.126(11) . ?
C60 H60A 0.9800 . ?
C60 H60B 0.9800 . ?
C60 H60C 0.9800 . ?
C60 C61 1.415(11) . ?
C5 H5A 0.9800 . ?
C5 H5B 0.9800 . ?
C5 H5C 0.9800 . ?
C3 H3A 0.9800 . ?
C3 H3B 0.9800 . ?
C3 H3C 0.9800 . ?
C4 H4A 0.9800 . ?
C4 H4B 0.9800 . ?
C4 H4C 0.9800 . ?
C2 H2A 0.9800 . ?
C2 H2B 0.9800 . ?
C2 H2C 0.9800 . ?
C22 H22A 0.9800 . ?
C22 H22B 0.9800 . ?
C22 H22C 0.9800 . ?
C69 H69A 0.9800 . ?
C69 H69B 0.9800 . ?
C69 H69C 0.9800 . ?
C16 H16A 0.9800 . ?
C16 H16B 0.9800 . ?
C16 H16C 0.9800 . ?
C73 H73A 0.9800 . ?
C73 H73B 0.9800 . ?
C73 H73C 0.9800 . ?
C74 H74A 0.9800 . ?
C74 H74B 0.9800 . ?
C74 H74C 0.9800 . ?
C72 H72A 0.9800 . ?
C72 H72B 0.9800 . ?
C72 H72C 0.9800 . ?

loop_
_geom_torsion_atom_site_label_1
_geom_torsion_atom_site_label_2
_geom_torsion_atom_site_label_3
_geom_torsion_atom_site_label_4
_geom_torsion
_geom_torsion_site_symmetry_1
_geom_torsion_site_symmetry_2
_geom_torsion_site_symmetry_3
_geom_torsion_site_symmetry_4
_geom_torsion_publ_flag
Ti1 Ti2 O1 C35 113.2(6) . . . . ?
Ti1 Ti3 O4 C1 66.9(17) . . . . ?
Ti1 Ti3 O5 Ti2 144.7(3) . . . . ?
Ti1 Ti3 O6 C12 -135.5(17) . . . . ?
Ti1 O7 C29 C28 -40.8(5) . . . . ?
Ti1 O7 C29 C30 85.4(4) . . . . ?
Ti1 O007 C67 O00C -5.5(5) . . . . ?
Ti1 O007 C67 C62 173.9(2) . . . . ?
Ti1 O9 C43 C39 111.0(3) . . . . ?
Ti1 O9 C43 C42 -70.5(4) . . . . ?
Ti1 O10 C51 C46 52.8(6) . . . . ?
Ti1 O10 C51 C50 -127.7(5) . . . . ?
Ti2 Ti1 O9 C43 -84.3(3) . . . . ?
Ti2 Ti1 O10 C51 73.8(6) . . . . ?
Ti2 O00C C67 O007 4.5(5) . . . . ?
Ti2 O00C C67 C62 -174.9(2) . . . . ?
Ti2 O1 C35 C34 -130.5(5) . . . . ?
Ti2 O1 C35 C36 51.6(7) . . . . ?
Ti2 O2 C68 O3 7.5(7) . . . . ?
Ti2 O2 C68 C25 -168.8(3) . . . . ?
Ti2 O11 C54 C53 -124.3(4) 3_666 . . . ?
Ti2 O11 C54 C55 56.9(6) 3_666 . . . ?
Ti3 Ti1 O9 C43 -158.3(3) . . . . ?
Ti3 Ti1 O10 C51 -159.2(5) . . . . ?
Ti3 O3 C68 O2 -10.4(8) . . . . ?
Ti3 O3 C68 C25 166.0(4) . . . . ?
Ti3 O4 C1 C5 94.9(19) . . . . ?
Ti3 O4 C1 C3 -45(2) . . . . ?
Ti3 O4 C1 C4 27(3) . . . . ?
Ti3 O4 C1 C2 -163(4) . . . . ?
Ti3 O6 C12 C10 -51(2) . . . . ?
Ti3 O6 C12 C11 152.6(13) . . . . ?
Ti3 O7 C29 C28 129.6(3) . . . . ?
Ti3 O7 C29 C30 -104.3(4) . . . . ?
O1 C35 C36 C37 178.0(3) . . . . ?
O1 C35 C36 C56 -1.2(5) . . . 3_666 ?
O2 Ti2 O1 C35 -121.2(6) . . . . ?
O3 Ti3 O4 C1 -64.9(17) . . . . ?
O3 Ti3 O5 Ti1 -164.33(14) . . . . ?
O3 Ti3 O5 Ti2 -19.6(2) . . . . ?
O3 Ti3 O6 C12 -9.9(18) . . . . ?
O4 Ti3 O5 Ti1 102.07(15) . . . . ?
O4 Ti3 O5 Ti2 -113.2(2) . . . . ?
O4 Ti3 O6 C12 85.6(18) . . . . ?
O5 Ti1 O9 C43 -122.2(3) . . . . ?
O5 Ti1 O10 C51 112.6(6) . . . . ?
O5 Ti2 O1 C35 151.5(6) . . . . ?
O5 Ti3 O4 C1 22.4(18) . . . . ?
O5 Ti3 O6 C12 -92.9(18) . . . . ?
O6 Ti3 O4 C1 -156.2(17) . . . . ?
O6 Ti3 O5 Ti1 -79.56(18) . . . . ?
O6 Ti3 O5 Ti2 65.2(3) . . . . ?
O7 Ti1 O9 C43 161.2(3) . . . . ?
O7 Ti1 O10 C51 -136.3(5) . . . . ?
O7 Ti3 O4 C1 105.0(17) . . . . ?
O7 Ti3 O5 Ti1 5.28(9) . . . . ?
O7 Ti3 O5 Ti2 150.0(2) . . . . ?
O7 Ti3 O6 C12 -170.5(18) . . . . ?
O007 Ti1 O10 C51 141.0(5) . . . . ?
O8 Ti1 O9 C43 -45.9(3) . . . . ?
O8 Ti1 O10 C51 57.6(5) . . . . ?
O8 Ti2 O1 C35 74.8(6) . . . . ?
O9 Ti1 O10 C51 -37.7(6) . . . . ?
O10 Ti1 O9 C43 50.4(3) . . . . ?
O11 Ti2 O1 C35 -22.7(6) 3_666 . . . ?
O11 C54 C55 C56 1.7(5) . . . . ?
O11 C54 C55 C57 -179.3(3) . . . . ?
N1 C23 C24 C25 0.7(12) . . . . ?
N2 C65 C66 C62 3.5(7) . . . . ?
C79 C8 C32 C33 56.8(6) . . . . ?
C79 C8 C32 C37 -123.6(5) . . . . ?
C78 C8 C32 C33 176.8(5) . . . . ?
C78 C8 C32 C37 -3.6(7) . . . . ?
C15 C8 C32 C33 -63.7(6) . . . . ?
C15 C8 C32 C37 116.0(5) . . . . ?
C21 C41 C44 C42 -178.6(3) . . . . ?
C8 C32 C33 C34 -179.7(4) . . . . ?
C8 C32 C37 C36 -178.5(4) . . . . ?
C14 C58 C59 C53 179.9(3) . . . . ?
C13 C48 C49 C50 -179.8(3) . . . . ?
C23 N1 C27 C26 -4.0(15) . . . . ?
C23 C24 C25 C26 -1.8(9) . . . . ?
C23 C24 C25 C68 174.8(6) . . . . ?
C24 C25 C26 C27 0.1(10) . . . . ?
C24 C25 C68 O2 6.7(7) . . . . ?
C24 C25 C68 O3 -169.9(5) . . . . ?
C25 C26 C27 N1 3.0(14) . . . . ?
C26 C25 C68 O2 -176.7(5) . . . . ?
C26 C25 C68 O3 6.6(7) . . . . ?
C27 N1 C23 C24 2.2(14) . . . . ?
C32 C33 C34 C35 -2.0(6) . . . . ?
C32 C33 C34 C38 177.7(4) . . . . ?
C33 C32 C37 C36 1.2(6) . . . . ?
C33 C34 C35 O1 -176.4(3) . . . . ?
C33 C34 C35 C36 1.6(5) . . . . ?
C33 C34 C38 C39 -80.1(4) . . . . ?
C34 C35 C36 C37 0.1(5) . . . . ?
C34 C35 C36 C56 -179.2(3) . . . 3_666 ?
C34 C38 C39 C40 53.2(4) . . . . ?
C34 C38 C39 C43 -131.0(3) . . . . ?
C35 C34 C38 C39 99.6(4) . . . . ?
C35 C36 C37 C32 -1.5(6) . . . . ?
C37 C32 C33 C34 0.7(6) . . . . ?
C38 C34 C35 O1 4.0(5) . . . . ?
C38 C34 C35 C36 -178.1(3) . . . . ?
C38 C39 C40 C41 174.8(3) . . . . ?
C38 C39 C43 O9 7.3(4) . . . . ?
C38 C39 C43 C42 -171.2(3) . . . . ?
C39 C40 C41 C21 178.4(4) . . . . ?
C39 C40 C41 C44 -2.0(5) . . . . ?
C40 C39 C43 O9 -176.8(3) . . . . ?
C40 C39 C43 C42 4.8(4) . . . . ?
C40 C41 C44 C42 1.8(5) . . . . ?
C42 C45 C46 C47 95.8(4) . . . . ?
C42 C45 C46 C51 -83.8(4) . . . . ?
C43 C39 C40 C41 -1.2(5) . . . . ?
C43 C42 C44 C41 1.6(5) . . . . ?
C43 C42 C45 C46 103.5(3) . . . . ?
C44 C42 C43 O9 176.5(3) . . . . ?
C44 C42 C43 C39 -5.0(4) . . . . ?
C44 C42 C45 C46 -80.2(4) . . . . ?
C45 C42 C43 O9 -7.1(4) . . . . ?
C45 C42 C43 C39 171.4(3) . . . . ?
C45 C42 C44 C41 -174.9(3) . . . . ?
C45 C46 C47 C48 -179.5(3) . . . . ?
C45 C46 C51 O10 1.1(4) . . . . ?
C45 C46 C51 C50 -178.4(3) . . . . ?
C46 C47 C48 C13 179.4(3) . . . . ?
C46 C47 C48 C49 -1.7(5) . . . . ?
C47 C46 C51 O10 -178.6(3) . . . . ?
C47 C46 C51 C50 2.0(4) . . . . ?
C47 C48 C49 C50 1.4(5) . . . . ?
C48 C49 C50 C51 0.6(5) . . . . ?
C48 C49 C50 C52 178.3(3) . . . . ?
C49 C50 C51 O10 178.3(3) . . . . ?
C49 C50 C51 C46 -2.3(4) . . . . ?
C49 C50 C52 C53 56.3(4) . . . . ?
C50 C52 C53 C54 -98.4(4) . . . . ?
C50 C52 C53 C59 80.5(4) . . . . ?
C51 C46 C47 C48 0.1(5) . . . . ?
C51 C50 C52 C53 -126.0(3) . . . . ?
C52 C50 C51 O10 0.5(4) . . . . ?
C52 C50 C51 C46 179.9(3) . . . . ?
C52 C53 C54 O11 -2.5(5) . . . . ?
C52 C53 C54 C55 176.4(3) . . . . ?
C52 C53 C59 C58 -177.7(3) . . . . ?
C53 C54 C55 C56 -177.1(3) . . . . ?
C53 C54 C55 C57 1.9(5) . . . . ?
C54 C53 C59 C58 1.3(5) . . . . ?
C54 C55 C56 C36 -92.8(4) . . . 3_666 ?
C54 C55 C57 C58 0.3(5) . . . . ?
C55 C57 C58 C14 179.3(3) . . . . ?
C55 C57 C58 C59 -1.5(5) . . . . ?
C56 C36 C37 C32 177.7(4) 3_666 . . . ?
C56 C55 C57 C58 179.3(3) . . . . ?
C57 C55 C56 C36 88.2(4) . . . 3_666 ?
C57 C58 C59 C53 0.7(6) . . . . ?
C59 C53 C54 O11 178.6(3) . . . . ?
C59 C53 C54 C55 -2.6(5) . . . . ?
C62 C63 C64 N2 2.5(9) . . . . ?
C63 C62 C66 C65 -1.4(6) . . . . ?
C63 C62 C67 O00C -165.7(4) . . . . ?
C63 C62 C67 O007 14.9(5) . . . . ?
C64 N2 C65 C66 -2.4(7) . . . . ?
C65 N2 C64 C63 -0.6(9) . . . . ?
C66 C62 C63 C64 -1.3(7) . . . . ?
C66 C62 C67 O00C 14.3(5) . . . . ?
C66 C62 C67 O007 -165.1(3) . . . . ?
C67 C62 C63 C64 178.7(4) . . . . ?
C67 C62 C66 C65 178.6(3) . . . . ?
C68 C25 C26 C27 -176.5(6) . . . . ?
C76 C21 C41 C40 -0.7(9) . . . . ?
C76 C21 C41 C44 179.8(7) . . . . ?
C77 C21 C41 C40 -117.8(6) . . . . ?
C77 C21 C41 C44 62.7(6) . . . . ?
C75 C21 C41 C40 123.0(9) . . . . ?
C75 C21 C41 C44 -56.5(9) . . . . ?
C19 C21 C41 C40 54.4(9) . . . . ?
C19 C21 C41 C44 -125.2(9) . . . . ?
C18 C21 C41 C40 -56.1(15) . . . . ?
C18 C21 C41 C44 124.3(15) . . . . ?
C20 C21 C41 C40 161.2(11) . . . . ?
C20 C21 C41 C44 -18.3(12) . . . . ?
C9 C14 C58 C57 71.0(12) . . . . ?
C9 C14 C58 C59 -108.1(12) . . . . ?
C71 C14 C58 C57 -44.4(16) . . . . ?
C71 C14 C58 C59 136.5(16) . . . . ?
C7 C14 C58 C57 172.1(18) . . . . ?
C7 C14 C58 C59 -7.0(19) . . . . ?
C6 C14 C58 C57 118.6(6) . . . . ?
C6 C14 C58 C59 -60.5(7) . . . . ?
C70 C14 C58 C57 -3.8(7) . . . . ?
C70 C14 C58 C59 177.0(6) . . . . ?
C17 C14 C58 C57 -122.9(5) . . . . ?
C17 C14 C58 C59 57.9(6) . . . . ?
C22 C13 C48 C47 -161.5(5) . . . . ?
C22 C13 C48 C49 19.8(7) . . . . ?
C69 C13 C48 C47 -41.8(6) . . . . ?
C69 C13 C48 C49 139.4(6) . . . . ?
C16 C13 C48 C47 74.3(7) . . . . ?
C16 C13 C48 C49 -104.4(6) . . . . ?
C73 C13 C48 C47 125.3(19) . . . . ?
C73 C13 C48 C49 -53.4(19) . . . . ?
C74 C13 C48 C47 -133.2(18) . . . . ?
C74 C13 C48 C49 48.1(18) . . . . ?
C72 C13 C48 C47 -16(2) . . . . ?
C72 C13 C48 C49 166(2) . . . . ?
